data_4088851
loop_
_publ_author_name
'Yang, Wu'
'Zhang, Haojie'
'Li, Liuxiao'
'Tam, Chun Meng'
'Feng, Shiyu'
'Wong, Ka Lai'
'Lai, Wai Yan'
'Ng, Sheung Hei'
'Chen, Chen'
'Chan, Kin Shing'

_publ_section_title
;
 Base-Promoted, Aerobic, and Regioselective Carbon--Hydrogen Bond
 Activation of Thiophene with Group 9 Metalloporphyrins
;
_journal_issue 19
_journal_name_full Organometallics
_journal_page_first 3295
_journal_paper_doi 10.1021/acs.organomet.6b00490
_journal_volume 35
_journal_year 2016
_chemical_formula_sum 'C53 H41 Cl2 N4 Rh S'
_chemical_formula_weight 939.77
_space_group_crystal_system triclinic
_space_group_IT_number 2
_space_group_name_Hall '-P 1'
_space_group_name_H-M_alt 'P -1'
_atom_sites_solution_hydrogens geom
_audit_creation_method SHELXL-2014/6
_cell_angle_alpha 66.9469(17)
_cell_angle_beta 88.931(2)
_cell_angle_gamma 82.2159(19)
_cell_formula_units_Z 2
_cell_length_a 9.4863(4)
_cell_length_b 14.4891(5)
_cell_length_c 16.7008(6)
_cell_measurement_reflns_used 156
_cell_measurement_temperature 173(2)
_cell_measurement_theta_max 15
_cell_measurement_theta_min 15
_cell_volume 2091.23(14)
_computing_cell_refinement 'BRUKER KAPPA APEXII DUO DIFFRACTOMETER'
_computing_data_collection 'BRUKER KAPPA APEXII DUO DIFFRACTOMETER'
_computing_data_reduction 'BRUKER KAPPA APEXII DUO DIFFRACTOMETER'
_computing_molecular_graphics 'BRUKER SHELXTL'
_computing_publication_material 'BRUKER SHELXTL'
_computing_structure_refinement 'SHELXL-2014/6 (Sheldrick, 2014)'
_diffrn_ambient_temperature 173(2)
_diffrn_measured_fraction_theta_full 0.983
_diffrn_measured_fraction_theta_max 0.983
_diffrn_measurement_device_type 'BRUKER KAPPA APEXII DUO DIFFRACTOMETER'
_diffrn_measurement_method 'PHI & OMEGA SCAN'
_diffrn_radiation_type MoK\a
_diffrn_radiation_wavelength 0.71073
_diffrn_reflns_av_R_equivalents 0.0278
_diffrn_reflns_av_unetI/netI 0.0343
_diffrn_reflns_Laue_measured_fraction_full 0.983
_diffrn_reflns_Laue_measured_fraction_max 0.983
_diffrn_reflns_limit_h_max 11
_diffrn_reflns_limit_h_min -11
_diffrn_reflns_limit_k_max 17
_diffrn_reflns_limit_k_min -14
_diffrn_reflns_limit_l_max 18
_diffrn_reflns_limit_l_min -20
_diffrn_reflns_number 25258
_diffrn_reflns_point_group_measured_fraction_full 0.983
_diffrn_reflns_point_group_measured_fraction_max 0.983
_diffrn_reflns_theta_full 25.242
_diffrn_reflns_theta_max 25.249
_diffrn_reflns_theta_min 2.168
_exptl_absorpt_coefficient_mu 0.630
_exptl_absorpt_correction_T_max 0.7456
_exptl_absorpt_correction_T_min 0.6001
_exptl_absorpt_correction_type multi-scan
_exptl_crystal_colour red
_exptl_crystal_density_diffrn 1.492
_exptl_crystal_description block
_exptl_crystal_F_000 964
_exptl_crystal_size_max 0.400
_exptl_crystal_size_mid 0.300
_exptl_crystal_size_min 0.200
_refine_diff_density_max 1.046
_refine_diff_density_min -0.769
_refine_diff_density_rms 0.075
_refine_ls_extinction_method none
_refine_ls_goodness_of_fit_ref 1.043
_refine_ls_hydrogen_treatment constr
_refine_ls_matrix_type full
_refine_ls_number_parameters 550
_refine_ls_number_reflns 7458
_refine_ls_number_restraints 0
_refine_ls_restrained_S_all 1.043
_refine_ls_R_factor_all 0.0460
_refine_ls_R_factor_gt 0.0361
_refine_ls_shift/su_max 0.004
_refine_ls_shift/su_mean 0.001
_refine_ls_structure_factor_coef Fsqd
_refine_ls_weighting_details 'w=1/[\s^2^(Fo^2^)+(0.0438P)^2^+3.1246P] where P=(Fo^2^+2Fc^2^)/3'
_refine_ls_weighting_scheme calc
_refine_ls_wR_factor_gt 0.0909
_refine_ls_wR_factor_ref 0.0961
_reflns_Friedel_coverage 0.000
_reflns_number_gt 6364
_reflns_number_total 7458
_reflns_threshold_expression 'I > 2\s(I)'
_cod_data_source_file om6b00490_si_002.cif
_cod_data_source_block WYL3
_cod_database_code 4088851
_shelx_space_group_comment
;
The symmetry employed for this shelxl refinement is uniquely defined
by the following loop, which should always be used as a source of
symmetry information in preference to the above space-group names.
They are only intended as comments.
;
_shelx_estimated_absorpt_t_min 0.787
_shelx_estimated_absorpt_t_max 0.884
_shelxl_version_number 2014/6

loop_
_space_group_symop_operation_xyz
'x, y, z'
'-x, -y, -z'

loop_
_atom_site_label
_atom_site_type_symbol
_atom_site_fract_x
_atom_site_fract_y
_atom_site_fract_z
_atom_site_U_iso_or_equiv
_atom_site_adp_type
_atom_site_occupancy
_atom_site_site_symmetry_order
_atom_site_calc_flag
_atom_site_refinement_flags_posn
_atom_site_refinement_flags_adp
_atom_site_refinement_flags_occupancy
Rh1 Rh 0.45899(2) 0.33669(2) 0.47949(2) 0.01850(8) Uani 1 1 d . . .
S1 S 0.12657(14) 0.33937(10) 0.44002(10) 0.0319(3) Uani 0.5 1 d . . P
C62' C 0.12657(14) 0.33937(10) 0.44002(10) 0.0319(3) Uani 0.5 1 d . . P
N1 N 0.5799(3) 0.22862(17) 0.45097(16) 0.0204(5) Uani 1 1 d . . .
N2 N 0.4108(3) 0.41709(17) 0.35014(16) 0.0197(5) Uani 1 1 d . . .
N3 N 0.3566(3) 0.45118(17) 0.50674(15) 0.0193(5) Uani 1 1 d . . .
N4 N 0.5044(3) 0.25649(17) 0.60876(16) 0.0207(5) Uani 1 1 d . . .
C1 C 0.6632(3) 0.1451(2) 0.5096(2) 0.0220(6) Uani 1 1 d . . .
C2 C 0.7532(3) 0.0972(2) 0.4631(2) 0.0266(7) Uani 1 1 d . . .
H2A H 0.8229 0.0392 0.4880 0.032 Uiso 1 1 calc R U .
C3 C 0.7211(3) 0.1492(2) 0.3776(2) 0.0261(7) Uani 1 1 d . . .
H3A H 0.7644 0.1350 0.3312 0.031 Uiso 1 1 calc R U .
C4 C 0.6091(3) 0.2304(2) 0.36918(19) 0.0220(6) Uani 1 1 d . . .
C5 C 0.5388(3) 0.2981(2) 0.29156(19) 0.0221(6) Uani 1 1 d . . .
C6 C 0.4394(3) 0.3820(2) 0.2849(2) 0.0229(6) Uani 1 1 d . . .
C7 C 0.3527(3) 0.4469(2) 0.2089(2) 0.0259(7) Uani 1 1 d . . .
H7A H 0.3504 0.4394 0.1549 0.031 Uiso 1 1 calc R U .
C8 C 0.2752(3) 0.5201(2) 0.2280(2) 0.0260(7) Uani 1 1 d . . .
H8A H 0.2074 0.5730 0.1902 0.031 Uiso 1 1 calc R U .
C9 C 0.3136(3) 0.5038(2) 0.31559(19) 0.0214(6) Uani 1 1 d . . .
C10 C 0.2647(3) 0.5668(2) 0.3590(2) 0.0218(6) Uani 1 1 d . . .
C11 C 0.2977(3) 0.5444(2) 0.44619(19) 0.0209(6) Uani 1 1 d . . .
C12 C 0.2644(3) 0.6125(2) 0.4902(2) 0.0235(7) Uani 1 1 d . . .
H12A H 0.2281 0.6825 0.4635 0.028 Uiso 1 1 calc R U .
C13 C 0.2938(3) 0.5593(2) 0.5753(2) 0.0222(6) Uani 1 1 d . . .
H13A H 0.2818 0.5847 0.6199 0.027 Uiso 1 1 calc R U .
C14 C 0.3470(3) 0.4565(2) 0.58730(19) 0.0201(6) Uani 1 1 d . . .
C15 C 0.3750(3) 0.3742(2) 0.6674(2) 0.0213(6) Uani 1 1 d . . .
C16 C 0.4448(3) 0.2789(2) 0.67576(19) 0.0219(6) Uani 1 1 d . . .
C17 C 0.4724(3) 0.1908(2) 0.7560(2) 0.0262(7) Uani 1 1 d . . .
H17A H 0.4395 0.1849 0.8117 0.031 Uiso 1 1 calc R U .
C18 C 0.5536(3) 0.1184(2) 0.7375(2) 0.0268(7) Uani 1 1 d . . .
H18A H 0.5897 0.0524 0.7778 0.032 Uiso 1 1 calc R U .
C19 C 0.5755(3) 0.1595(2) 0.6454(2) 0.0233(7) Uani 1 1 d . . .
C20 C 0.6568(3) 0.1087(2) 0.6003(2) 0.0226(6) Uani 1 1 d . . .
C21 C 0.5709(3) 0.2774(2) 0.2117(2) 0.0250(7) Uani 1 1 d . . .
C22 C 0.5561(4) 0.1831(2) 0.2101(2) 0.0299(7) Uani 1 1 d . . .
H22A H 0.5194 0.1336 0.2591 0.036 Uiso 1 1 calc R U .
C23 C 0.5937(4) 0.1611(3) 0.1387(2) 0.0321(8) Uani 1 1 d . . .
H23A H 0.5814 0.0969 0.1391 0.038 Uiso 1 1 calc R U .
C24 C 0.6491(4) 0.2310(3) 0.0663(2) 0.0327(8) Uani 1 1 d . . .
C25 C 0.6615(4) 0.3251(3) 0.0669(2) 0.0357(8) Uani 1 1 d . . .
H25A H 0.6968 0.3748 0.0173 0.043 Uiso 1 1 calc R U .
C26 C 0.6234(4) 0.3482(2) 0.1387(2) 0.0312(8) Uani 1 1 d . . .
H26A H 0.6335 0.4131 0.1375 0.037 Uiso 1 1 calc R U .
C27 C 0.6929(5) 0.2052(3) -0.0107(2) 0.0459(10) Uani 1 1 d . . .
H27A H 0.6763 0.1359 0.0010 0.069 Uiso 1 1 calc R U .
H27B H 0.6366 0.2525 -0.0627 0.069 Uiso 1 1 calc R U .
H27C H 0.7942 0.2106 -0.0203 0.069 Uiso 1 1 calc R U .
C31 C 0.1632(3) 0.6610(2) 0.31209(19) 0.0226(6) Uani 1 1 d . . .
C32 C 0.1940(4) 0.7363(2) 0.2351(2) 0.0267(7) Uani 1 1 d . . .
H32A H 0.2837 0.7295 0.2101 0.032 Uiso 1 1 calc R U .
C33 C 0.0958(4) 0.8215(2) 0.1937(2) 0.0299(7) Uani 1 1 d . . .
H33A H 0.1195 0.8722 0.1407 0.036 Uiso 1 1 calc R U .
C34 C -0.0361(4) 0.8350(2) 0.2276(2) 0.0313(8) Uani 1 1 d . . .
C35 C -0.0661(3) 0.7607(2) 0.3050(2) 0.0304(7) Uani 1 1 d . . .
H35A H -0.1551 0.7685 0.3303 0.036 Uiso 1 1 calc R U .
C36 C 0.0309(3) 0.6746(2) 0.3469(2) 0.0269(7) Uani 1 1 d . . .
H36A H 0.0070 0.6242 0.4000 0.032 Uiso 1 1 calc R U .
C37 C -0.1410(4) 0.9296(3) 0.1828(3) 0.0435(9) Uani 1 1 d . . .
H37A H -0.1012 0.9733 0.1289 0.065 Uiso 1 1 calc R U .
H37B H -0.2302 0.9109 0.1691 0.065 Uiso 1 1 calc R U .
H37C H -0.1596 0.9659 0.2215 0.065 Uiso 1 1 calc R U .
C41 C 0.3246(3) 0.3899(2) 0.74749(19) 0.0224(6) Uani 1 1 d . . .
C42 C 0.4146(4) 0.3695(2) 0.8176(2) 0.0277(7) Uani 1 1 d . . .
H42A H 0.5123 0.3458 0.8152 0.033 Uiso 1 1 calc R U .
C43 C 0.3663(4) 0.3826(2) 0.8919(2) 0.0326(8) Uani 1 1 d . . .
H43A H 0.4314 0.3680 0.9392 0.039 Uiso 1 1 calc R U .
C44 C 0.2247(4) 0.4165(3) 0.8982(2) 0.0345(8) Uani 1 1 d . . .
C45 C 0.1340(4) 0.4384(3) 0.8275(2) 0.0341(8) Uani 1 1 d . . .
H45A H 0.0365 0.4627 0.8300 0.041 Uiso 1 1 calc R U .
C46 C 0.1816(3) 0.4259(2) 0.7532(2) 0.0291(7) Uani 1 1 d . . .
H46A H 0.1167 0.4418 0.7055 0.035 Uiso 1 1 calc R U .
C47 C 0.1717(5) 0.4309(3) 0.9791(3) 0.0532(11) Uani 1 1 d . . .
H47A H 0.2508 0.4116 1.0219 0.080 Uiso 1 1 calc R U .
H47B H 0.1328 0.5021 0.9638 0.080 Uiso 1 1 calc R U .
H47C H 0.0971 0.3883 1.0039 0.080 Uiso 1 1 calc R U .
C51 C 0.7398(3) 0.0070(2) 0.65035(19) 0.0237(7) Uani 1 1 d . . .
C52 C 0.8558(4) -0.0048(2) 0.7040(2) 0.0324(8) Uani 1 1 d . . .
H52A H 0.8810 0.0523 0.7122 0.039 Uiso 1 1 calc R U .
C53 C 0.9360(4) -0.0992(3) 0.7459(2) 0.0360(8) Uani 1 1 d . . .
H53A H 1.0161 -0.1057 0.7820 0.043 Uiso 1 1 calc R U .
C54 C 0.9012(4) -0.1842(2) 0.7361(2) 0.0319(8) Uani 1 1 d . . .
C55 C 0.7848(4) -0.1722(2) 0.6829(2) 0.0316(8) Uani 1 1 d . . .
H55A H 0.7588 -0.2294 0.6754 0.038 Uiso 1 1 calc R U .
C56 C 0.7047(4) -0.0777(2) 0.6399(2) 0.0280(7) Uani 1 1 d . . .
H56A H 0.6254 -0.0711 0.6032 0.034 Uiso 1 1 calc R U .
C57 C 0.9903(4) -0.2866(3) 0.7804(3) 0.0478(10) Uani 1 1 d . . .
H57A H 1.0678 -0.2807 0.8153 0.072 Uiso 1 1 calc R U .
H57B H 0.9305 -0.3350 0.8183 0.072 Uiso 1 1 calc R U .
H57C H 1.0302 -0.3105 0.7362 0.072 Uiso 1 1 calc R U .
C61 C 0.2845(3) 0.2715(2) 0.4903(2) 0.0236(7) Uani 1 1 d . . .
C62 C 0.2858(2) 0.14991(16) 0.54752(13) 0.0623(5) Uani 0.5 1 d . . P
S1' S 0.2858(2) 0.14991(16) 0.54752(13) 0.0623(5) Uani 0.5 1 d . . P
C63 C 0.1205(4) 0.1510(3) 0.5289(2) 0.0367(8) Uani 1 1 d . . .
H63 H 0.0778 0.0908 0.5534 0.044 Uiso 1 1 calc R U .
C64 C 0.0439(4) 0.2389(3) 0.4781(3) 0.0398(9) Uani 1 1 d . . .
H64 H -0.0542 0.2430 0.4645 0.048 Uiso 1 1 calc R U .
C65 C 0.2452(6) 0.1479(4) 0.0523(4) 0.0755(15) Uani 1 1 d . . .
H65A H 0.2891 0.2110 0.0283 0.091 Uiso 1 1 calc R U .
H65B H 0.2444 0.1263 0.1164 0.091 Uiso 1 1 calc R U .
Cl1 Cl 0.34955(18) 0.05468(11) 0.02790(10) 0.0862(4) Uani 1 1 d . . .
Cl2 Cl 0.07072(17) 0.17352(14) 0.01153(11) 0.1014(5) Uani 1 1 d . . .

loop_
_atom_site_aniso_label
_atom_site_aniso_U_11
_atom_site_aniso_U_22
_atom_site_aniso_U_33
_atom_site_aniso_U_23
_atom_site_aniso_U_13
_atom_site_aniso_U_12
Rh1 0.02174(14) 0.01818(12) 0.01814(13) -0.01108(9) 0.00131(9) 0.00087(8)
S1 0.0231(7) 0.0399(7) 0.0453(8) -0.0284(6) 0.0086(6) -0.0106(6)
C62' 0.0231(7) 0.0399(7) 0.0453(8) -0.0284(6) 0.0086(6) -0.0106(6)
N1 0.0244(14) 0.0198(12) 0.0196(13) -0.0112(10) 0.0023(11) -0.0012(10)
N2 0.0186(13) 0.0233(13) 0.0210(13) -0.0138(10) 0.0008(10) 0.0006(10)
N3 0.0199(13) 0.0223(12) 0.0178(13) -0.0111(10) -0.0005(10) 0.0004(10)
N4 0.0231(14) 0.0213(12) 0.0212(13) -0.0133(10) 0.0042(11) 0.0001(10)
C1 0.0259(17) 0.0188(14) 0.0241(16) -0.0122(12) 0.0035(13) -0.0015(12)
C2 0.0286(18) 0.0224(15) 0.0292(18) -0.0130(13) 0.0032(14) 0.0041(12)
C3 0.0304(18) 0.0246(16) 0.0266(17) -0.0153(13) 0.0057(14) 0.0011(13)
C4 0.0260(17) 0.0229(15) 0.0223(16) -0.0143(12) 0.0045(13) -0.0039(12)
C5 0.0249(17) 0.0252(15) 0.0202(16) -0.0135(12) 0.0041(13) -0.0033(12)
C6 0.0258(17) 0.0256(15) 0.0221(16) -0.0150(13) 0.0007(13) -0.0021(12)
C7 0.0281(18) 0.0336(17) 0.0215(16) -0.0177(13) -0.0018(13) -0.0002(13)
C8 0.0257(17) 0.0309(17) 0.0221(16) -0.0129(13) -0.0042(13) 0.0018(13)
C9 0.0210(16) 0.0237(15) 0.0199(16) -0.0100(12) -0.0019(12) -0.0002(12)
C10 0.0195(16) 0.0246(15) 0.0226(16) -0.0121(12) 0.0018(13) 0.0006(12)
C11 0.0196(16) 0.0213(15) 0.0234(16) -0.0117(12) 0.0016(13) 0.0008(11)
C12 0.0231(17) 0.0226(15) 0.0278(17) -0.0144(13) 0.0004(13) 0.0008(12)
C13 0.0228(17) 0.0230(15) 0.0242(16) -0.0142(13) 0.0000(13) 0.0011(12)
C14 0.0197(16) 0.0249(15) 0.0190(15) -0.0136(12) 0.0011(12) 0.0011(12)
C15 0.0186(16) 0.0255(15) 0.0243(16) -0.0161(13) 0.0011(13) 0.0011(12)
C16 0.0203(16) 0.0270(16) 0.0205(16) -0.0122(12) 0.0017(13) -0.0012(12)
C17 0.0328(19) 0.0243(15) 0.0206(16) -0.0088(12) 0.0055(14) -0.0018(13)
C18 0.0337(19) 0.0211(15) 0.0232(17) -0.0072(12) 0.0029(14) 0.0000(13)
C19 0.0266(17) 0.0216(15) 0.0222(16) -0.0102(12) 0.0001(13) -0.0003(12)
C20 0.0275(17) 0.0190(14) 0.0239(16) -0.0117(12) 0.0019(13) -0.0017(12)
C21 0.0256(17) 0.0297(16) 0.0229(17) -0.0158(13) 0.0005(13) 0.0030(13)
C22 0.036(2) 0.0298(17) 0.0282(18) -0.0173(14) 0.0037(15) -0.0018(14)
C23 0.037(2) 0.0335(18) 0.0316(19) -0.0220(15) -0.0029(15) 0.0036(14)
C24 0.034(2) 0.0410(19) 0.0250(18) -0.0199(15) -0.0042(15) 0.0092(15)
C25 0.044(2) 0.0383(19) 0.0223(18) -0.0113(14) 0.0037(15) 0.0005(15)
C26 0.039(2) 0.0304(17) 0.0261(18) -0.0150(14) 0.0012(15) -0.0006(14)
C27 0.057(3) 0.055(2) 0.028(2) -0.0249(18) 0.0011(18) 0.0116(19)
C31 0.0244(17) 0.0269(16) 0.0208(16) -0.0162(13) -0.0028(13) 0.0034(12)
C32 0.0283(18) 0.0304(17) 0.0229(17) -0.0138(13) 0.0016(14) 0.0015(13)
C33 0.0316(19) 0.0304(17) 0.0276(18) -0.0134(14) -0.0029(15) 0.0022(14)
C34 0.0294(19) 0.0331(18) 0.0348(19) -0.0200(15) -0.0110(15) 0.0068(14)
C35 0.0212(17) 0.0393(19) 0.037(2) -0.0248(16) -0.0012(15) 0.0050(13)
C36 0.0266(18) 0.0318(17) 0.0251(17) -0.0150(14) 0.0015(14) -0.0014(13)
C37 0.034(2) 0.037(2) 0.053(2) -0.0148(17) -0.0123(18) 0.0102(16)
C41 0.0264(17) 0.0201(15) 0.0220(16) -0.0106(12) 0.0035(13) -0.0005(12)
C42 0.0268(18) 0.0298(17) 0.0267(18) -0.0136(13) 0.0026(14) 0.0030(13)
C43 0.038(2) 0.0353(18) 0.0243(18) -0.0146(14) -0.0017(15) 0.0046(15)
C44 0.043(2) 0.0342(18) 0.0310(19) -0.0187(15) 0.0113(16) -0.0035(15)
C45 0.0273(19) 0.0382(19) 0.042(2) -0.0234(16) 0.0103(16) 0.0001(14)
C46 0.0260(18) 0.0310(17) 0.0343(19) -0.0189(14) 0.0017(15) 0.0007(13)
C47 0.056(3) 0.069(3) 0.044(2) -0.035(2) 0.019(2) -0.003(2)
C51 0.0297(18) 0.0218(15) 0.0200(16) -0.0106(12) 0.0048(13) 0.0020(12)
C52 0.040(2) 0.0274(17) 0.0322(19) -0.0157(14) -0.0031(16) -0.0003(14)
C53 0.034(2) 0.0383(19) 0.035(2) -0.0166(16) -0.0075(16) 0.0041(15)
C54 0.035(2) 0.0263(17) 0.0278(18) -0.0070(13) 0.0043(15) 0.0068(14)
C55 0.039(2) 0.0217(16) 0.0343(19) -0.0118(14) 0.0063(16) -0.0019(14)
C56 0.0299(19) 0.0252(16) 0.0297(18) -0.0123(13) 0.0009(14) -0.0014(13)
C57 0.048(2) 0.031(2) 0.050(2) -0.0058(17) -0.0038(19) 0.0118(17)
C61 0.0243(17) 0.0298(16) 0.0241(17) -0.0184(13) 0.0067(13) -0.0053(13)
C62 0.0616(12) 0.0816(13) 0.0695(13) -0.0503(11) 0.0245(10) -0.0351(10)
S1' 0.0616(12) 0.0816(13) 0.0695(13) -0.0503(11) 0.0245(10) -0.0351(10)
C63 0.040(2) 0.0369(19) 0.046(2) -0.0284(17) 0.0150(17) -0.0128(16)
C64 0.030(2) 0.050(2) 0.054(2) -0.0360(19) 0.0106(18) -0.0083(16)
C65 0.069(3) 0.080(4) 0.077(4) -0.028(3) 0.000(3) -0.014(3)
Cl1 0.1057(12) 0.0838(9) 0.0739(9) -0.0403(8) -0.0204(8) 0.0029(8)
Cl2 0.0765(10) 0.1192(13) 0.0978(12) -0.0297(10) -0.0172(9) -0.0151(9)

loop_
_atom_type_symbol
_atom_type_description
_atom_type_scat_dispersion_real
_atom_type_scat_dispersion_imag
_atom_type_scat_source
C C 0.0033 0.0016 'International Tables Vol C Tables 4.2.6.8 and 6.1.1.4'
H H 0.0000 0.0000 'International Tables Vol C Tables 4.2.6.8 and 6.1.1.4'
N N 0.0061 0.0033 'International Tables Vol C Tables 4.2.6.8 and 6.1.1.4'
S S 0.1246 0.1234 'International Tables Vol C Tables 4.2.6.8 and 6.1.1.4'
Rh Rh -1.1178 0.9187 'International Tables Vol C Tables 4.2.6.8 and 6.1.1.4'
Cl Cl 0.1484 0.1585 'International Tables Vol C Tables 4.2.6.8 and 6.1.1.4'

loop_
_geom_angle_atom_site_label_1
_geom_angle_atom_site_label_2
_geom_angle_atom_site_label_3
_geom_angle
C61 Rh1 N3 92.76(11)
C61 Rh1 N1 93.11(11)
N3 Rh1 N1 174.13(10)
C61 Rh1 N4 89.50(11)
N3 Rh1 N4 89.35(9)
N1 Rh1 N4 90.72(9)
C61 Rh1 N2 89.86(11)
N3 Rh1 N2 90.32(9)
N1 Rh1 N2 89.68(9)
N4 Rh1 N2 179.26(10)
C64 S1 C61 92.43(18)
C1 N1 C4 106.9(2)
C1 N1 Rh1 125.66(19)
C4 N1 Rh1 126.97(19)
C9 N2 C6 107.0(2)
C9 N2 Rh1 125.35(19)
C6 N2 Rh1 125.72(19)
C14 N3 C11 107.1(2)
C14 N3 Rh1 126.81(19)
C11 N3 Rh1 125.66(19)
C16 N4 C19 106.8(2)
C16 N4 Rh1 126.32(19)
C19 N4 Rh1 125.51(19)
N1 C1 C20 126.0(3)
N1 C1 C2 109.1(3)
C20 C1 C2 124.8(3)
C3 C2 C1 107.6(3)
C2 C3 C4 107.6(3)
N1 C4 C5 125.5(3)
N1 C4 C3 108.7(3)
C5 C4 C3 125.8(3)
C4 C5 C6 124.0(3)
C4 C5 C21 117.0(3)
C6 C5 C21 119.0(3)
N2 C6 C5 125.4(3)
N2 C6 C7 108.7(3)
C5 C6 C7 125.9(3)
C8 C7 C6 107.7(3)
C7 C8 C9 107.6(3)
N2 C9 C10 124.9(3)
N2 C9 C8 108.9(3)
C10 C9 C8 126.1(3)
C11 C10 C9 124.0(3)
C11 C10 C31 116.7(3)
C9 C10 C31 119.2(3)
N3 C11 C10 125.8(3)
N3 C11 C12 108.4(3)
C10 C11 C12 125.6(3)
C13 C12 C11 107.7(3)
C12 C13 C14 107.8(3)
N3 C14 C15 125.4(3)
N3 C14 C13 108.6(2)
C15 C14 C13 125.9(3)
C14 C15 C16 123.4(3)
C14 C15 C41 117.3(2)
C16 C15 C41 119.2(3)
N4 C16 C15 125.0(3)
N4 C16 C17 109.1(3)
C15 C16 C17 125.8(3)
C18 C17 C16 107.3(3)
C17 C18 C19 107.4(3)
N4 C19 C20 125.4(3)
N4 C19 C18 109.2(3)
C20 C19 C18 125.3(3)
C1 C20 C19 124.4(3)
C1 C20 C51 116.3(3)
C19 C20 C51 119.3(3)
C26 C21 C22 117.7(3)
C26 C21 C5 121.4(3)
C22 C21 C5 120.7(3)
C23 C22 C21 121.2(3)
C22 C23 C24 121.2(3)
C25 C24 C23 117.9(3)
C25 C24 C27 121.4(3)
C23 C24 C27 120.7(3)
C24 C25 C26 121.4(3)
C21 C26 C25 120.6(3)
C32 C31 C36 117.7(3)
C32 C31 C10 123.0(3)
C36 C31 C10 119.3(3)
C31 C32 C33 120.7(3)
C34 C33 C32 121.8(3)
C35 C34 C33 117.5(3)
C35 C34 C37 121.2(3)
C33 C34 C37 121.2(3)
C34 C35 C36 121.3(3)
C35 C36 C31 120.9(3)
C42 C41 C46 117.4(3)
C42 C41 C15 122.1(3)
C46 C41 C15 120.5(3)
C41 C42 C43 121.6(3)
C44 C43 C42 121.0(3)
C45 C44 C43 117.7(3)
C45 C44 C47 121.2(3)
C43 C44 C47 121.2(3)
C44 C45 C46 121.6(3)
C45 C46 C41 120.7(3)
C52 C51 C56 118.5(3)
C52 C51 C20 121.7(3)
C56 C51 C20 119.7(3)
C51 C52 C53 120.6(3)
C54 C53 C52 121.1(3)
C55 C54 C53 118.0(3)
C55 C54 C57 120.9(3)
C53 C54 C57 121.1(3)
C54 C55 C56 121.3(3)
C51 C56 C55 120.5(3)
C62 C61 S1 117.03(19)
C62 C61 Rh1 121.49(19)
S1 C61 Rh1 121.48(17)
C63 C62 C61 94.9(2)
C64 C63 C62 118.4(3)
C63 C64 S1 117.3(3)
Cl1 C65 Cl2 113.6(3)

loop_
_geom_bond_atom_site_label_1
_geom_bond_atom_site_label_2
_geom_bond_distance
Rh1 C61 1.986(3)
Rh1 N3 2.010(2)
Rh1 N1 2.018(2)
Rh1 N4 2.033(2)
Rh1 N2 2.038(2)
S1 C64 1.644(4)
S1 C61 1.708(3)
N1 C1 1.374(4)
N1 C4 1.380(4)
N2 C9 1.378(4)
N2 C6 1.379(4)
N3 C14 1.378(4)
N3 C11 1.381(4)
N4 C16 1.374(4)
N4 C19 1.375(4)
C1 C20 1.398(4)
C1 C2 1.433(4)
C2 C3 1.346(4)
C3 C4 1.438(4)
C4 C5 1.396(4)
C5 C6 1.402(4)
C5 C21 1.495(4)
C6 C7 1.438(4)
C7 C8 1.345(4)
C8 C9 1.434(4)
C9 C10 1.402(4)
C10 C11 1.395(4)
C10 C31 1.496(4)
C11 C12 1.444(4)
C12 C13 1.339(4)
C13 C14 1.442(4)
C14 C15 1.400(4)
C15 C16 1.402(4)
C15 C41 1.502(4)
C16 C17 1.441(4)
C17 C18 1.347(4)
C18 C19 1.437(4)
C19 C20 1.402(4)
C20 C51 1.494(4)
C21 C26 1.387(4)
C21 C22 1.403(4)
C22 C23 1.379(4)
C23 C24 1.387(5)
C24 C25 1.388(5)
C24 C27 1.510(5)
C25 C26 1.395(5)
C31 C32 1.380(4)
C31 C36 1.396(4)
C32 C33 1.383(4)
C33 C34 1.385(5)
C34 C35 1.376(5)
C34 C37 1.511(4)
C35 C36 1.386(4)
C41 C42 1.373(4)
C41 C46 1.401(4)
C42 C43 1.388(4)
C43 C44 1.383(5)
C44 C45 1.380(5)
C44 C47 1.512(5)
C45 C46 1.382(5)
C51 C52 1.382(5)
C51 C56 1.389(4)
C52 C53 1.389(5)
C53 C54 1.388(5)
C54 C55 1.379(5)
C54 C57 1.512(4)
C55 C56 1.391(4)
C61 C62 1.641(4)
C62 C63 1.601(4)
C63 C64 1.341(5)
C65 Cl1 1.740(6)
C65 Cl2 1.737(5)
